data_4111229
loop_
_publ_author_name
'Albert Epshteyn'
'Peter Y. Zavalij'
'Lawrence R. Sita'

_publ_section_title
;
 High-Oxidation-State Neutral and Cationic Tantalum(IV) Alkyl Complexes
 That Are Stable toward \b-Hydrogen and \b-Methyl Eliminations
;
_journal_name_full 'Journal of the American Chemical Society'
_journal_page_first 16052
_journal_page_last 16053
_journal_paper_doi 10.1021/ja067011y
_journal_volume 128
_journal_year 2006
_chemical_formula_moiety 'C26 H50 N2 Ta'
_chemical_formula_sum 'C26 H50 N2 Ta'
_chemical_formula_weight 571.63
_chemical_name_systematic ?
_space_group_IT_number 15
_symmetry_cell_setting monoclinic
_symmetry_space_group_name_Hall '-C 2yc'
_symmetry_space_group_name_H-M 'C 1 2/c 1'
_atom_sites_solution_hydrogens geom
_atom_sites_solution_primary direct
_atom_sites_solution_secondary difmap
_audit_creation_method 'SHELXL-97 & ZCIF'
_cell_angle_alpha 90.00
_cell_angle_beta 100.2780(10)
_cell_angle_gamma 90.00
_cell_formula_units_Z 8
_cell_length_a 36.0392(11)
_cell_length_b 8.7448(3)
_cell_length_c 17.3910(5)
_cell_measurement_reflns_used 6853
_cell_measurement_temperature 223(2)
_cell_measurement_theta_max 29.3
_cell_measurement_theta_min 2.3
_cell_volume 5392.9(3)
_computing_cell_refinement 'SAINT (Bruker, 1999)'
_computing_data_collection 'SMART (Bruker, 1999)'
_computing_data_reduction SAINT
_computing_molecular_graphics 'XSHEL (Bruker, 1999)'
_computing_publication_material SHELXL-97
_computing_structure_refinement 'SHELXL-97 (Sheldrick, 1997)'
_computing_structure_solution 'SHELXS-97 (Sheldrick, 1990)'
_diffrn_ambient_temperature 223(2)
_diffrn_detector 'CCD area detector'
_diffrn_detector_area_resol_mean 8.33
_diffrn_detector_type 'Bruker Smart1000'
_diffrn_measured_fraction_theta_full 0.998
_diffrn_measured_fraction_theta_max 0.998
_diffrn_measurement_details 606,606,606,50,1206,50
_diffrn_measurement_device_type 'three-circle diffractometer'
_diffrn_measurement_method '\w and \f scans'
_diffrn_measurement_specimen_support 'glass capillary'
_diffrn_orient_matrix_type standard
_diffrn_orient_matrix_UB_11 -0.0263948
_diffrn_orient_matrix_UB_12 -0.0378515
_diffrn_orient_matrix_UB_13 -0.0029282
_diffrn_orient_matrix_UB_21 0.0009179
_diffrn_orient_matrix_UB_22 0.0291179
_diffrn_orient_matrix_UB_23 0.0559092
_diffrn_orient_matrix_UB_31 -0.0098797
_diffrn_orient_matrix_UB_32 0.1038996
_diffrn_orient_matrix_UB_33 -0.0167408
_diffrn_radiation_monochromator graphite
_diffrn_radiation_source 'fine-focus sealed tube'
_diffrn_radiation_type MoK\a
_diffrn_radiation_wavelength 0.71073
_diffrn_reflns_av_R_equivalents 0.0186
_diffrn_reflns_av_sigmaI/netI 0.0116
_diffrn_reflns_limit_h_max 46
_diffrn_reflns_limit_h_min -46
_diffrn_reflns_limit_k_max 11
_diffrn_reflns_limit_k_min -11
_diffrn_reflns_limit_l_max 22
_diffrn_reflns_limit_l_min -22
_diffrn_reflns_number 34475
_diffrn_reflns_theta_full 27.49
_diffrn_reflns_theta_max 27.49
_diffrn_reflns_theta_min 2.63
_diffrn_source_current 30
_diffrn_source_voltage 50
_diffrn_standards_decay_% -0.23
_exptl_absorpt_coefficient_mu 4.090
_exptl_absorpt_correction_T_max 0.325
_exptl_absorpt_correction_T_min 0.233
_exptl_absorpt_correction_type multi-scan
_exptl_absorpt_process_details 'SADABS (Sheldrick, 1996)'
_exptl_crystal_colour orange
_exptl_crystal_density_diffrn 1.408
_exptl_crystal_density_method not_measured
_exptl_crystal_description prism
_exptl_crystal_F_000 2344
_exptl_crystal_id 'Sita/Epshteyn AE532'
_exptl_crystal_size_max 0.390
_exptl_crystal_size_mid 0.325
_exptl_crystal_size_min 0.275
_refine_diff_density_max 0.731
_refine_diff_density_min -0.427
_refine_diff_density_rms 0.067
_refine_ls_extinction_method none
_refine_ls_goodness_of_fit_ref 1.001
_refine_ls_hydrogen_treatment refU
_refine_ls_matrix_type full
_refine_ls_number_parameters 326
_refine_ls_number_reflns 6178
_refine_ls_number_restraints 0
_refine_ls_restrained_S_all 1.001
_refine_ls_R_factor_all 0.0158
_refine_ls_R_factor_gt 0.0142
_refine_ls_shift/su_max 0.001
_refine_ls_shift/su_mean 0.000
_refine_ls_structure_factor_coef Fsqd
_refine_ls_weighting_details 'w=1/[\s^2^(Fo^2^)+(0.019P)^2^+6.86P], P=(max(Fo^2^,0)+2Fc^2^)/3'
_refine_ls_weighting_scheme calc
_refine_ls_wR_factor_gt 0.0357
_refine_ls_wR_factor_ref 0.0363
_reflns_number_gt 5792
_reflns_number_total 6178
_reflns_threshold_expression >2sigma(I)
_cod_data_source_file ja067011ysi20061102_121031.cif
_cod_data_source_block Cp*Ta(i-Bu)2[N(iPr)C(Me)N(iPr)]
_cod_database_code 4111229

loop_
_symmetry_equiv_pos_as_xyz
'x, y, z'
'-x, y, -z+1/2'
'x+1/2, y+1/2, z'
'-x+1/2, y+1/2, -z+1/2'
'-x, -y, -z'
'x, -y, z-1/2'
'-x+1/2, -y+1/2, -z'
'x+1/2, -y+1/2, z-1/2'

loop_
_atom_site_label
_atom_site_type_symbol
_atom_site_fract_x
_atom_site_fract_y
_atom_site_fract_z
_atom_site_U_iso_or_equiv
_atom_site_adp_type
_atom_site_occupancy
_atom_site_symmetry_multiplicity
_atom_site_calc_flag
_atom_site_refinement_flags
Ta1 Ta 0.126333(2) 0.399346(7) 0.051938(3) 0.02256(3) Uani 1 1 d .
N1 N 0.15322(4) 0.26658(16) -0.02901(8) 0.0287(3) Uani 1 1 d .
N2 N 0.09190(4) 0.26127(17) -0.04012(8) 0.0305(3) Uani 1 1 d .
C1 C 0.12156(5) 0.1970(2) -0.06270(10) 0.0311(3) Uani 1 1 d .
C2 C 0.12013(7) 0.0603(3) -0.11633(16) 0.0567(6) Uani 1 1 d .
H2A H 0.0965 0.0608 -0.1532 0.085(10) Uiso 1 1 calc R
H2B H 0.1220 -0.0329 -0.0856 0.099(12) Uiso 1 1 calc R
H2C H 0.1410 0.0652 -0.1446 0.083(10) Uiso 1 1 calc R
C3 C 0.19180(5) 0.2212(2) -0.03571(11) 0.0354(4) Uani 1 1 d .
H3 H 0.2086 0.2888 0.0006 0.036(5) Uiso 1 1 calc R
C4 C 0.20127(7) 0.2524(3) -0.11670(13) 0.0524(6) Uani 1 1 d .
H4A H 0.1886 0.1778 -0.1536 0.073(9) Uiso 1 1 calc R
H4B H 0.2283 0.2448 -0.1142 0.078(9) Uiso 1 1 calc R
H4C H 0.1929 0.3543 -0.1336 0.066(8) Uiso 1 1 calc R
C5 C 0.20253(7) 0.0580(3) -0.00873(16) 0.0532(6) Uani 1 1 d .
H5A H 0.1943 0.0386 0.0405 0.071(9) Uiso 1 1 calc R
H5B H 0.2297 0.0459 -0.0019 0.092(11) Uiso 1 1 calc R
H5C H 0.1904 -0.0140 -0.0477 0.073(9) Uiso 1 1 calc R
C6 C 0.05251(5) 0.2158(2) -0.06614(11) 0.0386(4) Uani 1 1 d .
H6 H 0.0376 0.2798 -0.0358 0.040(6) Uiso 1 1 calc R
C7 C 0.03737(6) 0.2526(3) -0.15238(13) 0.0524(6) Uani 1 1 d .
H7A H 0.0419 0.3595 -0.1623 0.079(10) Uiso 1 1 calc R
H7B H 0.0105 0.2323 -0.1640 0.072(8) Uiso 1 1 calc R
H7C H 0.0501 0.1891 -0.1853 0.065(8) Uiso 1 1 calc R
C8 C 0.04401(7) 0.0496(3) -0.04663(16) 0.0583(6) Uani 1 1 d .
H8A H 0.0531 -0.0186 -0.0831 0.069(8) Uiso 1 1 calc R
H8B H 0.0170 0.0365 -0.0505 0.072(8) Uiso 1 1 calc R
H8C H 0.0566 0.0259 0.0061 0.065(8) Uiso 1 1 calc R
C11 C 0.17879(5) 0.3354(2) 0.13705(10) 0.0317(4) Uani 1 1 d .
H11A H 0.1851 0.2319 0.1219 0.046(6) Uiso 1 1 calc R
H11B H 0.1986 0.4020 0.1239 0.052(7) Uiso 1 1 calc R
C12 C 0.18538(5) 0.3330(2) 0.22770(10) 0.0340(4) Uani 1 1 d .
H12 H 0.1680 0.4075 0.2454 0.036(6) Uiso 1 1 calc R
C13 C 0.17748(7) 0.1753(3) 0.25894(13) 0.0496(5) Uani 1 1 d .
H13A H 0.1942 0.1006 0.2418 0.058(8) Uiso 1 1 calc R
H13B H 0.1515 0.1471 0.2393 0.055(7) Uiso 1 1 calc R
H13C H 0.1818 0.1780 0.3156 0.064(8) Uiso 1 1 calc R
C14 C 0.22594(6) 0.3776(3) 0.26351(13) 0.0477(5) Uani 1 1 d .
H14A H 0.2433 0.3055 0.2468 0.055(7) Uiso 1 1 calc R
H14B H 0.2289 0.3760 0.3201 0.058(8) Uiso 1 1 calc R
H14C H 0.2312 0.4796 0.2463 0.067(8) Uiso 1 1 calc R
C21 C 0.09479(5) 0.3005(2) 0.13738(11) 0.0345(4) Uani 1 1 d .
H21A H 0.1079 0.2037 0.1517 0.119(13) Uiso 1 1 calc R
H21B H 0.1018 0.3667 0.1831 0.076(9) Uiso 1 1 calc R
C22 C 0.05334(6) 0.2608(3) 0.13924(12) 0.0429(5) Uani 1 1 d .
H22 H 0.0404 0.2409 0.0850 0.047(6) Uiso 1 1 calc R
C23 C 0.05016(9) 0.1180(3) 0.1877(2) 0.0692(8) Uani 1 1 d .
H23A H 0.0637 0.1338 0.2406 0.084(11) Uiso 1 1 calc R
H23B H 0.0610 0.0316 0.1646 0.086(11) Uiso 1 1 calc R
H23C H 0.0238 0.0976 0.1889 0.095(12) Uiso 1 1 calc R
C24 C 0.03272(7) 0.3900(3) 0.17266(16) 0.0602(7) Uani 1 1 d .
H24A H 0.0072 0.3580 0.1751 0.088(10) Uiso 1 1 calc R
H24B H 0.0320 0.4794 0.1394 0.084(10) Uiso 1 1 calc R
H24C H 0.0459 0.4150 0.2248 0.079(10) Uiso 1 1 calc R
C30 C 0.11737(6) 0.61128(19) -0.03174(11) 0.0346(4) Uani 1 1 d .
C31 C 0.09081(6) 0.6256(2) 0.02007(12) 0.0359(4) Uani 1 1 d .
C32 C 0.11142(6) 0.6557(2) 0.09640(12) 0.0380(4) Uani 1 1 d .
C33 C 0.15019(6) 0.6592(2) 0.09203(11) 0.0361(4) Uani 1 1 d .
C34 C 0.15430(6) 0.6311(2) 0.01363(12) 0.0343(4) Uani 1 1 d .
C35 C 0.10851(9) 0.5948(3) -0.11906(13) 0.0535(6) Uani 1 1 d .
H35A H 0.0818 0.5737 -0.1353 0.097(12) Uiso 1 1 calc R
H35B H 0.1231 0.5111 -0.1350 0.107(12) Uiso 1 1 calc R
H35C H 0.1149 0.6888 -0.1433 0.092(11) Uiso 1 1 calc R
C36 C 0.04859(7) 0.6270(3) -0.00439(18) 0.0566(6) Uani 1 1 d .
H36A H 0.0405 0.7275 -0.0241 0.153(18) Uiso 1 1 calc R
H36B H 0.0369 0.6029 0.0403 0.17(2) Uiso 1 1 calc R
H36C H 0.0412 0.5514 -0.0450 0.127(15) Uiso 1 1 calc R
C37 C 0.09622(9) 0.6957(3) 0.16890(16) 0.0633(7) Uani 1 1 d .
H37A H 0.1040 0.6186 0.2086 0.091(12) Uiso 1 1 calc R
H37B H 0.0689 0.6997 0.1567 0.096(12) Uiso 1 1 calc R
H37C H 0.1060 0.7946 0.1881 0.084(10) Uiso 1 1 calc R
C38 C 0.18119(7) 0.7061(3) 0.15697(14) 0.0564(6) Uani 1 1 d .
H38A H 0.1823 0.8168 0.1602 0.076(9) Uiso 1 1 calc R
H38B H 0.2051 0.6671 0.1469 0.084(10) Uiso 1 1 calc R
H38C H 0.1763 0.6648 0.2060 0.068(8) Uiso 1 1 calc R
C39 C 0.19066(7) 0.6295(3) -0.01604(17) 0.0531(6) Uani 1 1 d .
H39A H 0.1996 0.7335 -0.0195 0.104(12) Uiso 1 1 calc R
H39B H 0.1868 0.5825 -0.0674 0.125(16) Uiso 1 1 calc R
H39C H 0.2092 0.5713 0.0195 0.095(12) Uiso 1 1 calc R

loop_
_atom_site_aniso_label
_atom_site_aniso_U_11
_atom_site_aniso_U_22
_atom_site_aniso_U_33
_atom_site_aniso_U_23
_atom_site_aniso_U_13
_atom_site_aniso_U_12
Ta1 0.02306(4) 0.02336(4) 0.02090(4) -0.00114(2) 0.00299(3) 0.00169(2)
N1 0.0284(7) 0.0307(7) 0.0276(7) -0.0046(6) 0.0063(6) 0.0018(6)
N2 0.0293(7) 0.0329(7) 0.0288(7) -0.0060(6) 0.0039(6) -0.0035(6)
C1 0.0379(9) 0.0286(8) 0.0267(8) -0.0053(7) 0.0058(7) -0.0004(7)
C2 0.0512(14) 0.0548(14) 0.0640(15) -0.0351(13) 0.0102(12) -0.0034(11)
C3 0.0311(9) 0.0404(10) 0.0363(9) -0.0068(8) 0.0100(7) 0.0046(8)
C4 0.0512(13) 0.0666(15) 0.0449(12) -0.0076(11) 0.0237(10) -0.0003(11)
C5 0.0523(14) 0.0456(12) 0.0615(15) -0.0048(11) 0.0093(11) 0.0178(10)
C6 0.0308(9) 0.0506(11) 0.0338(9) -0.0087(8) 0.0039(7) -0.0080(8)
C7 0.0421(12) 0.0706(16) 0.0402(11) -0.0053(11) -0.0042(9) -0.0047(11)
C8 0.0563(15) 0.0621(15) 0.0575(15) -0.0062(12) 0.0125(12) -0.0280(12)
C11 0.0291(8) 0.0389(9) 0.0270(8) 0.0009(7) 0.0044(7) 0.0060(7)
C12 0.0304(9) 0.0445(10) 0.0262(8) 0.0018(7) 0.0029(7) 0.0081(8)
C13 0.0520(13) 0.0564(13) 0.0387(11) 0.0146(10) 0.0033(9) 0.0058(11)
C14 0.0347(11) 0.0695(15) 0.0353(11) 0.0009(10) -0.0037(8) 0.0049(10)
C21 0.0296(9) 0.0444(10) 0.0298(9) 0.0023(8) 0.0061(7) -0.0011(8)
C22 0.0330(10) 0.0660(14) 0.0296(9) 0.0009(9) 0.0058(8) -0.0063(9)
C23 0.0568(16) 0.0751(19) 0.079(2) 0.0170(15) 0.0221(15) -0.0160(14)
C24 0.0380(12) 0.093(2) 0.0526(15) 0.0009(13) 0.0161(11) 0.0095(12)
C30 0.0438(11) 0.0263(8) 0.0310(9) 0.0041(7) -0.0004(8) -0.0011(7)
C31 0.0348(10) 0.0283(8) 0.0420(10) 0.0005(7) -0.0005(8) 0.0067(7)
C32 0.0476(11) 0.0272(8) 0.0393(10) -0.0063(7) 0.0079(9) 0.0065(8)
C33 0.0422(10) 0.0255(8) 0.0376(10) -0.0040(7) -0.0010(8) -0.0013(7)
C34 0.0398(10) 0.0239(8) 0.0388(10) 0.0007(7) 0.0061(8) -0.0041(7)
C35 0.0798(18) 0.0467(13) 0.0301(11) 0.0091(9) -0.0013(11) -0.0098(11)
C36 0.0361(12) 0.0497(13) 0.0786(18) 0.0075(13) -0.0042(12) 0.0119(10)
C37 0.0818(19) 0.0532(14) 0.0616(16) -0.0218(13) 0.0310(14) 0.0046(13)
C38 0.0640(15) 0.0405(11) 0.0543(14) -0.0075(10) -0.0171(11) -0.0091(11)
C39 0.0516(14) 0.0391(11) 0.0741(17) 0.0040(11) 0.0263(12) -0.0099(10)

loop_
_atom_type_symbol
_atom_type_description
_atom_type_scat_dispersion_real
_atom_type_scat_dispersion_imag
_atom_type_scat_source
C C 0.0033 0.0016 'International Tables Vol C Tables 4.2.6.8 and 6.1.1.4'
H H 0.0000 0.0000 'International Tables Vol C Tables 4.2.6.8 and 6.1.1.4'
N N 0.0061 0.0033 'International Tables Vol C Tables 4.2.6.8 and 6.1.1.4'
Ta Ta -0.7052 6.5227 'International Tables Vol C Tables 4.2.6.8 and 6.1.1.4'

loop_
_geom_angle_atom_site_label_1
_geom_angle_atom_site_label_2
_geom_angle_atom_site_label_3
_geom_angle
N1 Ta1 C21 124.67(7)
N1 Ta1 N2 59.78(5)
C21 Ta1 N2 89.05(6)
N1 Ta1 C11 82.79(6)
C21 Ta1 C11 86.15(7)
N2 Ta1 C11 129.72(6)
N1 Ta1 C30 92.76(6)
C21 Ta1 C30 134.35(7)
N2 Ta1 C30 89.13(6)
C11 Ta1 C30 127.65(7)
N1 Ta1 C31 125.29(6)
C21 Ta1 C31 99.40(7)
N2 Ta1 C31 94.41(6)
C11 Ta1 C31 135.75(7)
C30 Ta1 C31 35.40(7)
N1 Ta1 C34 90.76(6)
C21 Ta1 C34 143.94(7)
N2 Ta1 C34 117.98(6)
C11 Ta1 C34 92.70(7)
C30 Ta1 C34 35.02(7)
C31 Ta1 C34 57.85(7)
N1 Ta1 C32 146.58(6)
C21 Ta1 C32 88.72(7)
N2 Ta1 C32 126.95(6)
C11 Ta1 C32 102.97(7)
C30 Ta1 C32 57.39(7)
C31 Ta1 C32 34.26(7)
C34 Ta1 C32 56.39(7)
N1 Ta1 C33 119.78(6)
C21 Ta1 C33 111.35(7)
N2 Ta1 C33 145.79(6)
C11 Ta1 C33 80.51(7)
C30 Ta1 C33 56.86(6)
C31 Ta1 C33 56.43(7)
C34 Ta1 C33 33.66(7)
C32 Ta1 C33 33.19(7)
N1 Ta1 C1 30.11(5)
C21 Ta1 C1 105.87(7)
N2 Ta1 C1 30.01(5)
C11 Ta1 C1 105.23(6)
C30 Ta1 C1 94.46(6)
C31 Ta1 C1 114.98(6)
C34 Ta1 C1 109.15(6)
C32 Ta1 C1 148.92(6)
C33 Ta1 C1 142.66(6)
C1 N1 C3 126.11(15)
C1 N1 Ta1 94.74(11)
C3 N1 Ta1 136.90(12)
C1 N2 C6 125.47(15)
C1 N2 Ta1 93.90(11)
C6 N2 Ta1 139.64(12)
N2 C1 N1 110.36(15)
N2 C1 C2 125.24(17)
N1 C1 C2 124.36(17)
N2 C1 Ta1 56.08(9)
N1 C1 Ta1 55.15(8)
C2 C1 Ta1 169.60(16)
C1 C2 H2A 109.5
C1 C2 H2B 109.5
H2A C2 H2B 109.5
C1 C2 H2C 109.5
H2A C2 H2C 109.5
H2B C2 H2C 109.5
N1 C3 C5 114.71(17)
N1 C3 C4 113.18(17)
C5 C3 C4 111.25(18)
N1 C3 H3 105.6
C5 C3 H3 105.6
C4 C3 H3 105.6
C3 C4 H4A 109.5
C3 C4 H4B 109.5
H4A C4 H4B 109.5
C3 C4 H4C 109.5
H4A C4 H4C 109.5
H4B C4 H4C 109.5
C3 C5 H5A 109.5
C3 C5 H5B 109.5
H5A C5 H5B 109.5
C3 C5 H5C 109.5
H5A C5 H5C 109.5
H5B C5 H5C 109.5
N2 C6 C7 113.60(17)
N2 C6 C8 114.12(18)
C7 C6 C8 111.34(18)
N2 C6 H6 105.6
C7 C6 H6 105.6
C8 C6 H6 105.6
C6 C7 H7A 109.5
C6 C7 H7B 109.5
H7A C7 H7B 109.5
C6 C7 H7C 109.5
H7A C7 H7C 109.5
H7B C7 H7C 109.5
C6 C8 H8A 109.5
C6 C8 H8B 109.5
H8A C8 H8B 109.5
C6 C8 H8C 109.5
H8A C8 H8C 109.5
H8B C8 H8C 109.5
C12 C11 Ta1 128.96(12)
C12 C11 H11A 105.0
Ta1 C11 H11A 105.0
C12 C11 H11B 105.0
Ta1 C11 H11B 105.0
H11A C11 H11B 105.9
C13 C12 C14 108.07(17)
C13 C12 C11 111.66(17)
C14 C12 C11 111.78(16)
C13 C12 H12 108.4
C14 C12 H12 108.4
C11 C12 H12 108.4
C12 C13 H13A 109.5
C12 C13 H13B 109.5
H13A C13 H13B 109.5
C12 C13 H13C 109.5
H13A C13 H13C 109.5
H13B C13 H13C 109.5
C12 C14 H14A 109.5
C12 C14 H14B 109.5
H14A C14 H14B 109.5
C12 C14 H14C 109.5
H14A C14 H14C 109.5
H14B C14 H14C 109.5
C22 C21 Ta1 136.24(13)
C22 C21 H21A 103.1
Ta1 C21 H21A 103.1
C22 C21 H21B 103.1
Ta1 C21 H21B 103.1
H21A C21 H21B 105.1
C23 C22 C24 107.9(2)
C23 C22 C21 111.45(19)
C24 C22 C21 112.43(19)
C23 C22 H22 108.3
C24 C22 H22 108.3
C21 C22 H22 108.3
C22 C23 H23A 109.5
C22 C23 H23B 109.5
H23A C23 H23B 109.5
C22 C23 H23C 109.5
H23A C23 H23C 109.5
H23B C23 H23C 109.5
C22 C24 H24A 109.5
C22 C24 H24B 109.5
H24A C24 H24B 109.5
C22 C24 H24C 109.5
H24A C24 H24C 109.5
H24B C24 H24C 109.5
C34 C30 C31 107.62(17)
C34 C30 C35 125.3(2)
C31 C30 C35 126.8(2)
C34 C30 Ta1 75.04(10)
C31 C30 Ta1 73.26(10)
C35 C30 Ta1 122.20(13)
C32 C31 C30 107.83(17)
C32 C31 C36 126.5(2)
C30 C31 C36 125.3(2)
C32 C31 Ta1 76.48(11)
C30 C31 Ta1 71.34(10)
C36 C31 Ta1 123.36(14)
C33 C32 C31 108.05(17)
C33 C32 C37 123.5(2)
C31 C32 C37 128.1(2)
C33 C32 Ta1 74.31(11)
C31 C32 Ta1 69.26(10)
C37 C32 Ta1 127.46(16)
C32 C33 C34 108.76(17)
C32 C33 C38 125.3(2)
C34 C33 C38 125.5(2)
C32 C33 Ta1 72.50(11)
C34 C33 Ta1 70.25(10)
C38 C33 Ta1 129.50(14)
C33 C34 C30 107.72(18)
C33 C34 C39 125.6(2)
C30 C34 C39 126.6(2)
C33 C34 Ta1 76.09(11)
C30 C34 Ta1 69.94(10)
C39 C34 Ta1 121.61(14)
C30 C35 H35A 109.5
C30 C35 H35B 109.5
H35A C35 H35B 109.5
C30 C35 H35C 109.5
H35A C35 H35C 109.5
H35B C35 H35C 109.5
C31 C36 H36A 109.5
C31 C36 H36B 109.5
H36A C36 H36B 109.5
C31 C36 H36C 109.5
H36A C36 H36C 109.5
H36B C36 H36C 109.5
C32 C37 H37A 109.5
C32 C37 H37B 109.5
H37A C37 H37B 109.5
C32 C37 H37C 109.5
H37A C37 H37C 109.5
H37B C37 H37C 109.5
C33 C38 H38A 109.5
C33 C38 H38B 109.5
H38A C38 H38B 109.5
C33 C38 H38C 109.5
H38A C38 H38C 109.5
H38B C38 H38C 109.5
C34 C39 H39A 109.5
C34 C39 H39B 109.5
H39A C39 H39B 109.5
C34 C39 H39C 109.5
H39A C39 H39C 109.5
H39B C39 H39C 109.5

loop_
_geom_bond_atom_site_label_1
_geom_bond_atom_site_label_2
_geom_bond_distance
Ta1 N1 2.1807(14)
Ta1 C21 2.2025(18)
Ta1 N2 2.2028(14)
Ta1 C11 2.2538(17)
Ta1 C30 2.3428(17)
Ta1 C31 2.3680(18)
Ta1 C34 2.4096(18)
Ta1 C32 2.4619(18)
Ta1 C33 2.4853(18)
Ta1 C1 2.6483(17)
N1 C1 1.333(2)
N1 C3 1.470(2)
N2 C1 1.328(2)
N2 C6 1.466(2)
C1 C2 1.511(3)
C2 H2A 0.9700
C2 H2B 0.9700
C2 H2C 0.9700
C3 C5 1.530(3)
C3 C4 1.532(3)
C3 H3 0.9900
C4 H4A 0.9700
C4 H4B 0.9700
C4 H4C 0.9700
C5 H5A 0.9700
C5 H5B 0.9700
C5 H5C 0.9700
C6 C7 1.536(3)
C6 C8 1.536(3)
C6 H6 0.9900
C7 H7A 0.9700
C7 H7B 0.9700
C7 H7C 0.9700
C8 H8A 0.9700
C8 H8B 0.9700
C8 H8C 0.9700
C11 C12 1.552(2)
C11 H11A 0.9800
C11 H11B 0.9800
C12 C13 1.527(3)
C12 C14 1.534(3)
C12 H12 0.9900
C13 H13A 0.9700
C13 H13B 0.9700
C13 H13C 0.9700
C14 H14A 0.9700
C14 H14B 0.9700
C14 H14C 0.9700
C21 C22 1.540(3)
C21 H21A 0.9800
C21 H21B 0.9800
C22 C23 1.522(3)
C22 C24 1.524(3)
C22 H22 0.9900
C23 H23A 0.9700
C23 H23B 0.9700
C23 H23C 0.9700
C24 H24A 0.9700
C24 H24B 0.9700
C24 H24C 0.9700
C30 C34 1.431(3)
C30 C31 1.432(3)
C30 C35 1.502(3)
C31 C32 1.425(3)
C31 C36 1.505(3)
C32 C33 1.413(3)
C32 C37 1.503(3)
C33 C34 1.419(3)
C33 C38 1.497(3)
C34 C39 1.492(3)
C35 H35A 0.9700
C35 H35B 0.9700
C35 H35C 0.9700
C36 H36A 0.9700
C36 H36B 0.9700
C36 H36C 0.9700
C37 H37A 0.9700
C37 H37B 0.9700
C37 H37C 0.9700
C38 H38A 0.9700
C38 H38B 0.9700
C38 H38C 0.9700
C39 H39A 0.9700
C39 H39B 0.9700
C39 H39C 0.9700

loop_
_geom_torsion_atom_site_label_1
_geom_torsion_atom_site_label_2
_geom_torsion_atom_site_label_3
_geom_torsion_atom_site_label_4
_geom_torsion
C21 Ta1 N1 C1 58.02(13)
N2 Ta1 N1 C1 -6.76(10)
C11 Ta1 N1 C1 138.25(12)
C30 Ta1 N1 C1 -94.14(11)
C31 Ta1 N1 C1 -79.10(13)
C34 Ta1 N1 C1 -129.12(11)
C32 Ta1 N1 C1 -119.11(13)
C33 Ta1 N1 C1 -147.05(11)
C21 Ta1 N1 C3 -104.58(18)
N2 Ta1 N1 C3 -169.36(19)
C11 Ta1 N1 C3 -24.35(17)
C30 Ta1 N1 C3 103.26(18)
C31 Ta1 N1 C3 118.30(17)
C34 Ta1 N1 C3 68.28(18)
C32 Ta1 N1 C3 78.3(2)
C33 Ta1 N1 C3 50.35(19)
C1 Ta1 N1 C3 -162.6(2)
N1 Ta1 N2 C1 6.78(10)
C21 Ta1 N2 C1 -125.13(12)
C11 Ta1 N2 C1 -40.93(14)
C30 Ta1 N2 C1 100.48(12)
C31 Ta1 N2 C1 135.51(12)
C34 Ta1 N2 C1 79.80(12)
C32 Ta1 N2 C1 147.18(11)
C33 Ta1 N2 C1 106.30(14)
N1 Ta1 N2 C6 174.9(2)
C21 Ta1 N2 C6 43.0(2)
C11 Ta1 N2 C6 127.19(19)
C30 Ta1 N2 C6 -91.4(2)
C31 Ta1 N2 C6 -56.4(2)
C34 Ta1 N2 C6 -112.08(19)
C32 Ta1 N2 C6 -44.7(2)
C33 Ta1 N2 C6 -85.6(2)
C1 Ta1 N2 C6 168.1(3)
C6 N2 C1 N1 179.17(16)
Ta1 N2 C1 N1 -10.25(15)
C6 N2 C1 C2 -3.1(3)
Ta1 N2 C1 C2 167.5(2)
C6 N2 C1 Ta1 -170.6(2)
C3 N1 C1 N2 175.72(16)
Ta1 N1 C1 N2 10.37(15)
C3 N1 C1 C2 -2.0(3)
Ta1 N1 C1 C2 -167.4(2)
C3 N1 C1 Ta1 165.3(2)
N1 Ta1 C1 N2 -168.27(18)
C21 Ta1 C1 N2 58.22(12)
C11 Ta1 C1 N2 148.52(11)
C30 Ta1 C1 N2 -80.47(12)
C31 Ta1 C1 N2 -50.43(13)
C34 Ta1 C1 N2 -113.07(11)
C32 Ta1 C1 N2 -57.04(17)
C33 Ta1 C1 N2 -117.17(13)
C21 Ta1 C1 N1 -133.51(11)
N2 Ta1 C1 N1 168.27(18)
C11 Ta1 C1 N1 -43.21(12)
C30 Ta1 C1 N1 87.80(12)
C31 Ta1 C1 N1 117.84(11)
C34 Ta1 C1 N1 55.20(12)
C32 Ta1 C1 N1 111.23(15)
C33 Ta1 C1 N1 51.10(15)
N1 Ta1 C1 C2 90.9(8)
C21 Ta1 C1 C2 -42.6(8)
N2 Ta1 C1 C2 -100.8(8)
C11 Ta1 C1 C2 47.7(8)
C31 Ta1 C1 C2 -151.3(8)
C34 Ta1 C1 C2 146.1(8)
C32 Ta1 C1 C2 -157.9(8)
C33 Ta1 C1 C2 142.0(8)
C1 N1 C3 C5 -58.1(3)
Ta1 N1 C3 C5 100.3(2)
C1 N1 C3 C4 71.0(2)
Ta1 N1 C3 C4 -130.62(17)
C1 N2 C6 C7 -69.0(3)
Ta1 N2 C6 C7 125.65(19)
C1 N2 C6 C8 60.2(3)
Ta1 N2 C6 C8 -105.2(2)
N1 Ta1 C11 C12 -159.48(17)
C21 Ta1 C11 C12 -33.81(17)
N2 Ta1 C11 C12 -119.36(16)
C30 Ta1 C11 C12 112.61(17)
C31 Ta1 C11 C12 65.7(2)
C34 Ta1 C11 C12 110.09(17)
C32 Ta1 C11 C12 53.99(18)
C33 Ta1 C11 C12 78.61(17)
C1 Ta1 C11 C12 -139.22(16)
Ta1 C11 C12 C13 93.00(19)
Ta1 C11 C12 C14 -145.80(16)
N1 Ta1 C21 C22 -92.7(2)
N2 Ta1 C21 C22 -41.3(2)
C11 Ta1 C21 C22 -171.2(2)
C30 Ta1 C21 C22 46.5(3)
C31 Ta1 C21 C22 53.0(2)
C34 Ta1 C21 C22 99.4(2)
C32 Ta1 C21 C22 85.7(2)
C33 Ta1 C21 C22 110.5(2)
C1 Ta1 C21 C22 -66.5(2)
Ta1 C21 C22 C23 145.5(2)
Ta1 C21 C22 C24 -93.2(2)
N1 Ta1 C30 C34 -87.40(12)
C21 Ta1 C30 C34 125.09(12)
N2 Ta1 C30 C34 -147.08(12)
C11 Ta1 C30 C34 -4.38(15)
C31 Ta1 C30 C34 114.05(16)
C32 Ta1 C30 C34 76.58(12)
C33 Ta1 C30 C34 36.83(11)
C1 Ta1 C30 C34 -117.52(12)
N1 Ta1 C30 C31 158.55(11)
C21 Ta1 C30 C31 11.04(15)
N2 Ta1 C30 C31 98.87(11)
C11 Ta1 C30 C31 -118.43(12)
C34 Ta1 C30 C31 -114.05(16)
C32 Ta1 C30 C31 -37.47(11)
C33 Ta1 C30 C31 -77.23(12)
C1 Ta1 C30 C31 128.43(11)
N1 Ta1 C30 C35 35.2(2)
C21 Ta1 C30 C35 -112.3(2)
N2 Ta1 C30 C35 -24.49(19)
C11 Ta1 C30 C35 118.22(19)
C31 Ta1 C30 C35 -123.4(2)
C34 Ta1 C30 C35 122.6(2)
C32 Ta1 C30 C35 -160.8(2)
C33 Ta1 C30 C35 159.4(2)
C1 Ta1 C30 C35 5.1(2)
C34 C30 C31 C32 0.6(2)
C35 C30 C31 C32 -173.55(18)
Ta1 C30 C31 C32 68.42(13)
C34 C30 C31 C36 174.06(19)
C35 C30 C31 C36 -0.1(3)
Ta1 C30 C31 C36 -118.2(2)
C34 C30 C31 Ta1 -67.77(12)
C35 C30 C31 Ta1 118.03(19)
N1 Ta1 C31 C32 -141.02(11)
C21 Ta1 C31 C32 73.55(13)
N2 Ta1 C31 C32 163.31(12)
C11 Ta1 C31 C32 -20.61(17)
C30 Ta1 C31 C32 -114.43(17)
C34 Ta1 C31 C32 -76.20(13)
C33 Ta1 C31 C32 -35.91(12)
C1 Ta1 C31 C32 -173.94(11)
N1 Ta1 C31 C30 -26.58(14)
C21 Ta1 C31 C30 -172.02(11)
N2 Ta1 C31 C30 -82.25(11)
C11 Ta1 C31 C30 93.82(13)
C34 Ta1 C31 C30 38.24(11)
C32 Ta1 C31 C30 114.43(17)
C33 Ta1 C31 C30 78.52(12)
C1 Ta1 C31 C30 -59.50(12)
N1 Ta1 C31 C36 94.0(2)
C21 Ta1 C31 C36 -51.5(2)
N2 Ta1 C31 C36 38.3(2)
C11 Ta1 C31 C36 -145.61(18)
C30 Ta1 C31 C36 120.6(2)
C34 Ta1 C31 C36 158.8(2)
C32 Ta1 C31 C36 -125.0(3)
C33 Ta1 C31 C36 -160.9(2)
C1 Ta1 C31 C36 61.1(2)
C30 C31 C32 C33 -0.3(2)
C36 C31 C32 C33 -173.60(19)
Ta1 C31 C32 C33 64.69(14)
C30 C31 C32 C37 173.1(2)
C36 C31 C32 C37 -0.3(3)
Ta1 C31 C32 C37 -122.0(2)
C30 C31 C32 Ta1 -64.97(12)
C36 C31 C32 Ta1 121.7(2)
N1 Ta1 C32 C33 -47.98(17)
C21 Ta1 C32 C33 134.38(12)
N2 Ta1 C32 C33 -137.77(11)
C11 Ta1 C32 C33 48.63(13)
C30 Ta1 C32 C33 -78.01(13)
C31 Ta1 C32 C33 -116.78(18)
C34 Ta1 C32 C33 -35.93(11)
C1 Ta1 C32 C33 -106.09(15)
N1 Ta1 C32 C31 68.80(17)
C21 Ta1 C32 C31 -108.84(13)
N2 Ta1 C32 C31 -20.99(15)
C11 Ta1 C32 C31 165.40(12)
C30 Ta1 C32 C31 38.76(12)
C34 Ta1 C32 C31 80.84(13)
C33 Ta1 C32 C31 116.78(18)
C1 Ta1 C32 C31 10.7(2)
N1 Ta1 C32 C37 -168.45(18)
C21 Ta1 C32 C37 13.9(2)
N2 Ta1 C32 C37 101.8(2)
C11 Ta1 C32 C37 -71.8(2)
C30 Ta1 C32 C37 161.5(2)
C31 Ta1 C32 C37 122.8(3)
C34 Ta1 C32 C37 -156.4(2)
C33 Ta1 C32 C37 -120.5(3)
C1 Ta1 C32 C37 133.4(2)
C31 C32 C33 C34 -0.2(2)
C37 C32 C33 C34 -173.9(2)
Ta1 C32 C33 C34 61.22(13)
C31 C32 C33 C38 172.15(18)
C37 C32 C33 C38 -1.6(3)
Ta1 C32 C33 C38 -126.4(2)
C31 C32 C33 Ta1 -61.42(13)
C37 C32 C33 Ta1 124.9(2)
N1 Ta1 C33 C32 151.87(11)
C21 Ta1 C33 C32 -50.10(13)
N2 Ta1 C33 C32 72.82(16)
C11 Ta1 C33 C32 -132.15(12)
C30 Ta1 C33 C32 79.78(13)
C31 Ta1 C33 C32 37.09(12)
C34 Ta1 C33 C32 118.14(17)
C1 Ta1 C33 C32 125.14(13)
N1 Ta1 C33 C34 33.73(13)
C21 Ta1 C33 C34 -168.24(11)
N2 Ta1 C33 C34 -45.32(17)
C11 Ta1 C33 C34 109.71(12)
C30 Ta1 C33 C34 -38.36(12)
C31 Ta1 C33 C34 -81.05(13)
C32 Ta1 C33 C34 -118.14(17)
C1 Ta1 C33 C34 7.00(17)
N1 Ta1 C33 C38 -86.5(2)
C21 Ta1 C33 C38 71.5(2)
N2 Ta1 C33 C38 -165.54(18)
C11 Ta1 C33 C38 -10.5(2)
C30 Ta1 C33 C38 -158.6(2)
C31 Ta1 C33 C38 158.7(2)
C34 Ta1 C33 C38 -120.2(3)
C32 Ta1 C33 C38 121.6(3)
C1 Ta1 C33 C38 -113.2(2)
C32 C33 C34 C30 0.6(2)
C38 C33 C34 C30 -171.72(18)
Ta1 C33 C34 C30 63.25(12)
C32 C33 C34 C39 178.21(18)
C38 C33 C34 C39 5.9(3)
Ta1 C33 C34 C39 -119.1(2)
C32 C33 C34 Ta1 -62.65(14)
C38 C33 C34 Ta1 125.03(19)
C31 C30 C34 C33 -0.8(2)
C35 C30 C34 C33 173.54(18)
Ta1 C30 C34 C33 -67.34(13)
C31 C30 C34 C39 -178.35(18)
C35 C30 C34 C39 -4.0(3)
Ta1 C30 C34 C39 115.08(19)
C31 C30 C34 Ta1 66.57(12)
C35 C30 C34 Ta1 -119.12(19)
N1 Ta1 C34 C33 -151.18(11)
C21 Ta1 C34 C33 18.81(18)
N2 Ta1 C34 C33 153.08(11)
C11 Ta1 C34 C33 -68.36(12)
C30 Ta1 C34 C33 115.11(17)
C31 Ta1 C34 C33 76.44(12)
C32 Ta1 C34 C33 35.42(11)
C1 Ta1 C34 C33 -175.51(11)
N1 Ta1 C34 C30 93.71(12)
C21 Ta1 C34 C30 -96.29(15)
N2 Ta1 C34 C30 37.97(13)
C11 Ta1 C34 C30 176.53(12)
C31 Ta1 C34 C30 -38.66(11)
C32 Ta1 C34 C30 -79.69(12)
C33 Ta1 C34 C30 -115.11(17)
C1 Ta1 C34 C30 69.38(12)
N1 Ta1 C34 C39 -27.64(18)
C21 Ta1 C34 C39 142.36(17)
N2 Ta1 C34 C39 -83.37(19)
C11 Ta1 C34 C39 55.18(19)
C30 Ta1 C34 C39 -121.3(2)
C31 Ta1 C34 C39 -160.0(2)
C32 Ta1 C34 C39 159.0(2)
C33 Ta1 C34 C39 123.5(2)
C1 Ta1 C34 C39 -51.97(19)
